data_7030918
loop_
_publ_author_name
'Seven, Omer'
'Popp, Sebastian'
'Bolte, Michael'
'Lerner, Hans-Wolfram'
'Wagner, Matthias'

_publ_section_title
;
 Synthesis and characterisation of the complete series of B-N analogues of
 triptycene.
;
_journal_issue 22
_journal_name_full 'Dalton transactions (Cambridge, England : 2003)'
_journal_page_first 8241
_journal_page_last 8253
_journal_paper_doi 10.1039/c4dt00442f
_journal_volume 43
_journal_year 2014
_chemical_formula_moiety 'C28 H44 B2 N4'
_chemical_formula_sum 'C28 H44 B2 N4'
_chemical_formula_weight 458.29
_chemical_name_systematic ?
_space_group_crystal_system monoclinic
_space_group_IT_number 14
_space_group_name_Hall '-P 2yn'
_space_group_name_H-M_alt 'P 1 21/n 1'
_symmetry_space_group_name_Hall '-P 2yn'
_symmetry_space_group_name_H-M 'P 1 21/n 1'
_atom_sites_solution_hydrogens mixed
_audit_creation_method SHELXL-2013
_cell_angle_alpha 90
_cell_angle_beta 99.567(5)
_cell_angle_gamma 90
_cell_formula_units_Z 4
_cell_length_a 10.6013(7)
_cell_length_b 9.5489(6)
_cell_length_c 28.2614(17)
_cell_measurement_reflns_used 11232
_cell_measurement_temperature 173(2)
_cell_measurement_theta_max 25.9
_cell_measurement_theta_min 2.0
_cell_volume 2821.1(3)
_computing_cell_refinement 'X-Area (Stoe & Cie, 2001)'
_computing_data_collection 'X-Area (Stoe & Cie, 2001)'
_computing_data_reduction 'X-Area (Stoe & Cie, 2001)'
_computing_molecular_graphics 'XP in SHELXTL-Plus (Sheldrick, 2008)'
_computing_structure_refinement 'SHELXL-2013 (Sheldrick, 2013)'
_diffrn_ambient_temperature 173(2)
_diffrn_measured_fraction_theta_full 0.998
_diffrn_measured_fraction_theta_max 0.988
_diffrn_measurement_device_type 'STOE IPDS II two-circle-diffractometer'
_diffrn_measurement_method \w
_diffrn_radiation_type MoK\a
_diffrn_radiation_wavelength 0.71073
_diffrn_reflns_av_R_equivalents 0.0888
_diffrn_reflns_av_unetI/netI 0.0860
_diffrn_reflns_Laue_measured_fraction_full 0.998
_diffrn_reflns_Laue_measured_fraction_max 0.988
_diffrn_reflns_limit_h_max 12
_diffrn_reflns_limit_h_min -12
_diffrn_reflns_limit_k_max 11
_diffrn_reflns_limit_k_min -11
_diffrn_reflns_limit_l_max 30
_diffrn_reflns_limit_l_min -34
_diffrn_reflns_number 20700
_diffrn_reflns_point_group_measured_fraction_full 0.998
_diffrn_reflns_point_group_measured_fraction_max 0.988
_diffrn_reflns_theta_full 25.000
_diffrn_reflns_theta_max 25.478
_diffrn_reflns_theta_min 1.964
_exptl_absorpt_coefficient_mu 0.063
_exptl_absorpt_correction_T_max 0.996
_exptl_absorpt_correction_T_min 0.989
_exptl_absorpt_correction_type multi-scan
_exptl_absorpt_process_details 'X-Area (Stoe & Cie, 2001)'
_exptl_crystal_colour colourless
_exptl_crystal_density_diffrn 1.079
_exptl_crystal_description plate
_exptl_crystal_F_000 1000
_exptl_crystal_size_max 0.180
_exptl_crystal_size_mid 0.130
_exptl_crystal_size_min 0.070
_refine_diff_density_max 0.209
_refine_diff_density_min -0.218
_refine_diff_density_rms 0.036
_refine_ls_extinction_method none
_refine_ls_goodness_of_fit_ref 0.923
_refine_ls_hydrogen_treatment mixed
_refine_ls_matrix_type full
_refine_ls_number_parameters 313
_refine_ls_number_reflns 5184
_refine_ls_number_restraints 0
_refine_ls_restrained_S_all 0.923
_refine_ls_R_factor_all 0.0990
_refine_ls_R_factor_gt 0.0518
_refine_ls_shift/su_max 0.000
_refine_ls_shift/su_mean 0.000
_refine_ls_structure_factor_coef Fsqd
_refine_ls_weighting_details 'w=1/[\s^2^(Fo^2^)+(0.0515P)^2^] where P=(Fo^2^+2Fc^2^)/3'
_refine_ls_weighting_scheme calc
_refine_ls_wR_factor_gt 0.1036
_refine_ls_wR_factor_ref 0.1171
_reflns_Friedel_coverage 0.000
_reflns_number_gt 3166
_reflns_number_total 5184
_reflns_threshold_expression 'I > 2\s(I)'
_cod_data_source_file c4dt00442f2.cif
_cod_data_source_block wa1689
_cod_database_code 7030918
_shelx_space_group_comment
; 
The symmetry employed for this shelxl refinement is uniquely defined 
by the following loop, which should always be used as a source of 
symmetry information in preference to the above space-group names. 
They are only intended as comments. 
;
_shelx_estimated_absorpt_t_min 0.989
_shelx_estimated_absorpt_t_max 0.996
_shelxl_version_number 2013-3

loop_
_space_group_symop_operation_xyz
'x, y, z'
'-x+1/2, y+1/2, -z+1/2'
'-x, -y, -z'
'x-1/2, -y-1/2, z-1/2'

loop_
_atom_site_label
_atom_site_type_symbol
_atom_site_fract_x
_atom_site_fract_y
_atom_site_fract_z
_atom_site_U_iso_or_equiv
_atom_site_adp_type
_atom_site_occupancy
_atom_site_site_symmetry_order
_atom_site_calc_flag
_atom_site_refinement_flags_posn
_atom_site_refinement_flags_adp
B1 B 0.8940(2) 0.7058(3) 0.60793(9) 0.0333(5) Uani 1 1 d . .
H1 H 0.9944(18) 0.664(2) 0.6102(7) 0.040 Uiso 1 1 d . U
B2 B 0.6555(2) 0.7836(3) 0.61165(9) 0.0346(5) Uani 1 1 d . .
H2 H 0.5543(18) 0.814(2) 0.6164(7) 0.041 Uiso 1 1 d . U
N1 N 0.79692(14) 0.57842(18) 0.60962(6) 0.0315(4) Uani 1 1 d . .
N2 N 0.67124(14) 0.61977(18) 0.60857(6) 0.0313(4) Uani 1 1 d . .
C3 C 0.59497(18) 0.5066(2) 0.59734(7) 0.0358(5) Uani 1 1 d . .
C4 C 0.67357(19) 0.3929(2) 0.59259(8) 0.0389(5) Uani 1 1 d . .
H4 H 0.6463 0.2994 0.5856 0.047 Uiso 1 1 calc R U
C5 C 0.79859(19) 0.4400(2) 0.59988(7) 0.0346(5) Uani 1 1 d . .
C6 C 0.44986(19) 0.5086(3) 0.59057(8) 0.0418(5) Uani 1 1 d . .
C7 C 0.91817(19) 0.3565(2) 0.59631(8) 0.0383(5) Uani 1 1 d . .
N11 N 0.88027(13) 0.79691(17) 0.65357(6) 0.0281(4) Uani 1 1 d . .
N12 N 0.75560(13) 0.82902(17) 0.65756(6) 0.0288(4) Uani 1 1 d . .
C13 C 0.75734(17) 0.9182(2) 0.69468(7) 0.0310(5) Uani 1 1 d . .
C14 C 0.88334(18) 0.9445(2) 0.71353(8) 0.0369(5) Uani 1 1 d . .
H14 H 0.9134 1.0035 0.7401 0.044 Uiso 1 1 calc R U
C15 C 0.95873(17) 0.8693(2) 0.68666(7) 0.0318(5) Uani 1 1 d . .
C16 C 0.63944(18) 0.9771(2) 0.71187(8) 0.0370(5) Uani 1 1 d . .
C17 C 1.10407(17) 0.8687(2) 0.69224(8) 0.0375(5) Uani 1 1 d . .
C21 C 0.83543(18) 0.8001(2) 0.56348(7) 0.0343(5) Uani 1 1 d . .
C22 C 0.70930(18) 0.8454(2) 0.56599(8) 0.0353(5) Uani 1 1 d . .
C23 C 0.6469(2) 0.9323(3) 0.53057(8) 0.0434(5) Uani 1 1 d . .
H23 H 0.5631 0.9647 0.5324 0.052 Uiso 1 1 calc R U
C24 C 0.7058(2) 0.9729(3) 0.49202(9) 0.0485(6) Uani 1 1 d . .
H24 H 0.6616 1.0313 0.4675 0.058 Uiso 1 1 calc R U
C25 C 0.8282(2) 0.9282(3) 0.48956(8) 0.0449(6) Uani 1 1 d . .
H25 H 0.8683 0.9560 0.4634 0.054 Uiso 1 1 calc R U
C26 C 0.89235(19) 0.8429(2) 0.52506(8) 0.0385(5) Uani 1 1 d . .
H26 H 0.9769 0.8131 0.5232 0.046 Uiso 1 1 calc R U
C61 C 0.4057(2) 0.5465(4) 0.63742(10) 0.0720(9) Uani 1 1 d . .
H61A H 0.3120 0.5477 0.6326 0.108 Uiso 1 1 calc R U
H61B H 0.4387 0.6392 0.6479 0.108 Uiso 1 1 calc R U
H61C H 0.4380 0.4769 0.6619 0.108 Uiso 1 1 calc R U
C62 C 0.3957(2) 0.6102(3) 0.55091(11) 0.0634(8) Uani 1 1 d . .
H62A H 0.3021 0.6102 0.5470 0.095 Uiso 1 1 calc R U
H62B H 0.4221 0.5812 0.5208 0.095 Uiso 1 1 calc R U
H62C H 0.4280 0.7046 0.5594 0.095 Uiso 1 1 calc R U
C63 C 0.4004(2) 0.3617(3) 0.57558(11) 0.0642(8) Uani 1 1 d . .
H63A H 0.3067 0.3612 0.5710 0.096 Uiso 1 1 calc R U
H63B H 0.4341 0.2944 0.6007 0.096 Uiso 1 1 calc R U
H63C H 0.4287 0.3355 0.5455 0.096 Uiso 1 1 calc R U
C71 C 1.0144(2) 0.3646(3) 0.64279(9) 0.0512(6) Uani 1 1 d . .
H71A H 1.0906 0.3099 0.6394 0.077 Uiso 1 1 calc R U
H71B H 0.9757 0.3266 0.6692 0.077 Uiso 1 1 calc R U
H71C H 1.0386 0.4625 0.6496 0.077 Uiso 1 1 calc R U
C72 C 0.9779(2) 0.4089(3) 0.55392(9) 0.0503(6) Uani 1 1 d . .
H72A H 1.0552 0.3546 0.5518 0.076 Uiso 1 1 calc R U
H72B H 1.0003 0.5081 0.5586 0.076 Uiso 1 1 calc R U
H72C H 0.9165 0.3976 0.5242 0.076 Uiso 1 1 calc R U
C73 C 0.8809(2) 0.2025(3) 0.58716(11) 0.0598(7) Uani 1 1 d . .
H73A H 0.9576 0.1473 0.5848 0.090 Uiso 1 1 calc R U
H73B H 0.8200 0.1946 0.5571 0.090 Uiso 1 1 calc R U
H73C H 0.8413 0.1670 0.6137 0.090 Uiso 1 1 calc R U
C161 C 0.5733(2) 1.0832(3) 0.67516(10) 0.0617(8) Uani 1 1 d . .
H16A H 0.4974 1.1210 0.6863 0.092 Uiso 1 1 calc R U
H16B H 0.5476 1.0366 0.6442 0.092 Uiso 1 1 calc R U
H16C H 0.6326 1.1597 0.6716 0.092 Uiso 1 1 calc R U
C162 C 0.54722(19) 0.8603(3) 0.71996(9) 0.0482(6) Uani 1 1 d . .
H16D H 0.4723 0.9007 0.7311 0.072 Uiso 1 1 calc R U
H16E H 0.5902 0.7952 0.7442 0.072 Uiso 1 1 calc R U
H16F H 0.5198 0.8099 0.6898 0.072 Uiso 1 1 calc R U
C163 C 0.6813(2) 1.0501(3) 0.75994(9) 0.0536(7) Uani 1 1 d . .
H16G H 0.6061 1.0884 0.7714 0.080 Uiso 1 1 calc R U
H16H H 0.7405 1.1264 0.7559 0.080 Uiso 1 1 calc R U
H16I H 0.7242 0.9825 0.7833 0.080 Uiso 1 1 calc R U
C171 C 1.1561(2) 0.9724(4) 0.73140(12) 0.0745(10) Uani 1 1 d . .
H17A H 1.2498 0.9735 0.7356 0.112 Uiso 1 1 calc R U
H17B H 1.1292 0.9444 0.7616 0.112 Uiso 1 1 calc R U
H17C H 1.1230 1.0661 0.7223 0.112 Uiso 1 1 calc R U
C172 C 1.15684(19) 0.7244(3) 0.70672(10) 0.0513(6) Uani 1 1 d . .
H17D H 1.2503 0.7260 0.7100 0.077 Uiso 1 1 calc R U
H17E H 1.1221 0.6562 0.6821 0.077 Uiso 1 1 calc R U
H17F H 1.1322 0.6979 0.7374 0.077 Uiso 1 1 calc R U
C173 C 1.1475(2) 0.9161(3) 0.64580(9) 0.0523(7) Uani 1 1 d . .
H17G H 1.2412 0.9146 0.6501 0.078 Uiso 1 1 calc R U
H17H H 1.1168 1.0114 0.6379 0.078 Uiso 1 1 calc R U
H17I H 1.1125 0.8526 0.6197 0.078 Uiso 1 1 calc R U

loop_
_atom_site_aniso_label
_atom_site_aniso_U_11
_atom_site_aniso_U_22
_atom_site_aniso_U_33
_atom_site_aniso_U_23
_atom_site_aniso_U_13
_atom_site_aniso_U_12
B1 0.0326(11) 0.0321(13) 0.0367(13) -0.0054(11) 0.0100(10) -0.0013(10)
B2 0.0320(11) 0.0374(14) 0.0352(13) -0.0026(12) 0.0080(9) 0.0026(10)
N1 0.0326(8) 0.0310(10) 0.0323(9) -0.0009(8) 0.0097(7) 0.0032(7)
N2 0.0299(8) 0.0341(10) 0.0307(9) -0.0017(8) 0.0069(7) 0.0004(7)
C3 0.0399(11) 0.0384(13) 0.0303(12) 0.0000(10) 0.0094(9) -0.0051(10)
C4 0.0466(12) 0.0331(13) 0.0382(13) -0.0037(10) 0.0109(10) -0.0065(10)
C5 0.0453(11) 0.0291(12) 0.0316(12) -0.0007(10) 0.0130(9) 0.0013(9)
C6 0.0378(11) 0.0500(15) 0.0380(13) -0.0050(11) 0.0077(9) -0.0095(10)
C7 0.0461(11) 0.0307(12) 0.0398(13) -0.0064(10) 0.0122(10) 0.0045(9)
N11 0.0253(7) 0.0293(9) 0.0307(9) -0.0022(8) 0.0078(6) 0.0011(7)
N12 0.0258(7) 0.0311(10) 0.0311(9) -0.0028(8) 0.0095(6) 0.0023(7)
C13 0.0342(10) 0.0287(11) 0.0320(11) -0.0010(9) 0.0107(8) -0.0002(8)
C14 0.0364(11) 0.0351(12) 0.0403(12) -0.0131(10) 0.0098(9) -0.0036(9)
C15 0.0306(9) 0.0303(11) 0.0356(11) -0.0046(10) 0.0089(8) -0.0003(8)
C16 0.0378(10) 0.0344(13) 0.0418(13) -0.0067(10) 0.0153(9) 0.0057(9)
C17 0.0293(9) 0.0370(13) 0.0461(13) -0.0076(11) 0.0058(9) -0.0020(9)
C21 0.0375(10) 0.0335(12) 0.0337(12) -0.0045(10) 0.0115(9) -0.0046(9)
C22 0.0364(10) 0.0336(12) 0.0357(12) -0.0006(10) 0.0056(9) -0.0017(9)
C23 0.0406(11) 0.0471(14) 0.0423(13) 0.0052(12) 0.0064(10) 0.0013(10)
C24 0.0573(14) 0.0506(16) 0.0368(13) 0.0085(12) 0.0059(11) 0.0004(11)
C25 0.0517(13) 0.0472(15) 0.0381(13) 0.0015(12) 0.0139(10) -0.0044(11)
C26 0.0414(11) 0.0391(13) 0.0375(12) -0.0035(11) 0.0138(9) -0.0033(10)
C61 0.0486(14) 0.106(3) 0.0691(19) -0.0255(18) 0.0322(13) -0.0248(15)
C62 0.0398(12) 0.071(2) 0.0737(19) 0.0052(16) -0.0066(12) -0.0044(12)
C63 0.0470(13) 0.0628(18) 0.083(2) -0.0103(16) 0.0100(13) -0.0198(13)
C71 0.0579(13) 0.0431(15) 0.0512(15) -0.0032(12) 0.0050(11) 0.0141(11)
C72 0.0563(13) 0.0523(16) 0.0467(14) -0.0092(12) 0.0210(11) 0.0047(11)
C73 0.0618(15) 0.0356(15) 0.084(2) -0.0150(14) 0.0186(13) 0.0012(12)
C161 0.0611(15) 0.0568(18) 0.0726(19) 0.0101(15) 0.0272(14) 0.0277(13)
C162 0.0379(11) 0.0570(16) 0.0549(15) -0.0108(13) 0.0226(10) -0.0041(11)
C163 0.0482(13) 0.0568(17) 0.0612(17) -0.0256(13) 0.0249(12) -0.0031(11)
C171 0.0360(12) 0.094(2) 0.092(2) -0.0496(19) 0.0044(13) -0.0071(13)
C172 0.0325(11) 0.0592(16) 0.0604(16) 0.0116(13) 0.0025(10) 0.0043(11)
C173 0.0349(11) 0.0568(17) 0.0675(17) 0.0079(14) 0.0153(11) -0.0051(11)

loop_
_atom_type_symbol
_atom_type_description
_atom_type_scat_dispersion_real
_atom_type_scat_dispersion_imag
_atom_type_scat_source
C C 0.0033 0.0016 'International Tables Vol C Tables 4.2.6.8 and 6.1.1.4'
H H 0.0000 0.0000 'International Tables Vol C Tables 4.2.6.8 and 6.1.1.4'
B B 0.0013 0.0007 'International Tables Vol C Tables 4.2.6.8 and 6.1.1.4'
N N 0.0061 0.0033 'International Tables Vol C Tables 4.2.6.8 and 6.1.1.4'

loop_
_geom_angle_atom_site_label_1
_geom_angle_atom_site_label_2
_geom_angle_atom_site_label_3
_geom_angle
N11 B1 C21 104.84(17)
N11 B1 N1 104.29(15)
C21 B1 N1 106.61(16)
N11 B1 H1 111.2(11)
C21 B1 H1 119.2(11)
N1 B1 H1 109.5(11)
N2 B2 N12 104.60(17)
N2 B2 C22 105.34(17)
N12 B2 C22 106.04(16)
N2 B2 H2 111.5(11)
N12 B2 H2 110.4(11)
C22 B2 H2 118.0(11)
C5 N1 N2 108.64(16)
C5 N1 B1 135.05(15)
N2 N1 B1 113.85(15)
C3 N2 N1 108.17(16)
C3 N2 B2 137.66(16)
N1 N2 B2 113.08(15)
N2 C3 C4 107.55(17)
N2 C3 C6 124.84(19)
C4 C3 C6 127.6(2)
C5 C4 C3 107.91(19)
C5 C4 H4 126.0
C3 C4 H4 126.0
N1 C5 C4 107.70(18)
N1 C5 C7 124.62(18)
C4 C5 C7 127.7(2)
C3 C6 C61 110.23(19)
C3 C6 C62 110.59(18)
C61 C6 C62 110.9(2)
C3 C6 C63 108.41(19)
C61 C6 C63 108.5(2)
C62 C6 C63 108.1(2)
C5 C7 C71 111.28(17)
C5 C7 C72 109.86(18)
C71 C7 C72 110.70(19)
C5 C7 C73 108.73(18)
C71 C7 C73 108.1(2)
C72 C7 C73 108.09(19)
C15 N11 N12 108.72(15)
C15 N11 B1 136.37(14)
N12 N11 B1 114.10(14)
C13 N12 N11 108.33(15)
C13 N12 B2 136.54(15)
N11 N12 B2 112.99(14)
N12 C13 C14 107.66(16)
N12 C13 C16 125.16(17)
C14 C13 C16 127.18(18)
C13 C14 C15 107.64(18)
C13 C14 H14 126.2
C15 C14 H14 126.2
N11 C15 C14 107.59(15)
N11 C15 C17 124.86(17)
C14 C15 C17 127.55(19)
C13 C16 C162 110.98(17)
C13 C16 C163 108.69(17)
C162 C16 C163 107.43(18)
C13 C16 C161 109.61(17)
C162 C16 C161 110.61(19)
C163 C16 C161 109.5(2)
C172 C17 C171 108.8(2)
C172 C17 C15 110.69(18)
C171 C17 C15 108.15(17)
C172 C17 C173 110.49(18)
C171 C17 C173 107.9(2)
C15 C17 C173 110.71(18)
C26 C21 C22 119.0(2)
C26 C21 B1 128.51(18)
C22 C21 B1 112.46(16)
C23 C22 C21 119.28(18)
C23 C22 B2 127.66(18)
C21 C22 B2 113.06(18)
C22 C23 C24 120.6(2)
C22 C23 H23 119.7
C24 C23 H23 119.7
C25 C24 C23 120.0(2)
C25 C24 H24 120.0
C23 C24 H24 120.0
C24 C25 C26 120.0(2)
C24 C25 H25 120.0
C26 C25 H25 120.0
C25 C26 C21 121.09(19)
C25 C26 H26 119.5
C21 C26 H26 119.5
C6 C61 H61A 109.5
C6 C61 H61B 109.5
H61A C61 H61B 109.5
C6 C61 H61C 109.5
H61A C61 H61C 109.5
H61B C61 H61C 109.5
C6 C62 H62A 109.5
C6 C62 H62B 109.5
H62A C62 H62B 109.5
C6 C62 H62C 109.5
H62A C62 H62C 109.5
H62B C62 H62C 109.5
C6 C63 H63A 109.5
C6 C63 H63B 109.5
H63A C63 H63B 109.5
C6 C63 H63C 109.5
H63A C63 H63C 109.5
H63B C63 H63C 109.5
C7 C71 H71A 109.5
C7 C71 H71B 109.5
H71A C71 H71B 109.5
C7 C71 H71C 109.5
H71A C71 H71C 109.5
H71B C71 H71C 109.5
C7 C72 H72A 109.5
C7 C72 H72B 109.5
H72A C72 H72B 109.5
C7 C72 H72C 109.5
H72A C72 H72C 109.5
H72B C72 H72C 109.5
C7 C73 H73A 109.5
C7 C73 H73B 109.5
H73A C73 H73B 109.5
C7 C73 H73C 109.5
H73A C73 H73C 109.5
H73B C73 H73C 109.5
C16 C161 H16A 109.5
C16 C161 H16B 109.5
H16A C161 H16B 109.5
C16 C161 H16C 109.5
H16A C161 H16C 109.5
H16B C161 H16C 109.5
C16 C162 H16D 109.5
C16 C162 H16E 109.5
H16D C162 H16E 109.5
C16 C162 H16F 109.5
H16D C162 H16F 109.5
H16E C162 H16F 109.5
C16 C163 H16G 109.5
C16 C163 H16H 109.5
H16G C163 H16H 109.5
C16 C163 H16I 109.5
H16G C163 H16I 109.5
H16H C163 H16I 109.5
C17 C171 H17A 109.5
C17 C171 H17B 109.5
H17A C171 H17B 109.5
C17 C171 H17C 109.5
H17A C171 H17C 109.5
H17B C171 H17C 109.5
C17 C172 H17D 109.5
C17 C172 H17E 109.5
H17D C172 H17E 109.5
C17 C172 H17F 109.5
H17D C172 H17F 109.5
H17E C172 H17F 109.5
C17 C173 H17G 109.5
C17 C173 H17H 109.5
H17G C173 H17H 109.5
C17 C173 H17I 109.5
H17G C173 H17I 109.5
H17H C173 H17I 109.5

loop_
_geom_bond_atom_site_label_1
_geom_bond_atom_site_label_2
_geom_bond_distance
B1 N11 1.583(3)
B1 C21 1.586(3)
B1 N1 1.599(3)
B1 H1 1.129(19)
B2 N2 1.578(3)
B2 N12 1.594(3)
B2 C22 1.607(3)
B2 H2 1.139(19)
N1 C5 1.350(3)
N1 N2 1.385(2)
N2 C3 1.356(3)
C3 C4 1.388(3)
C3 C6 1.518(3)
C4 C5 1.382(3)
C4 H4 0.9500
C5 C7 1.515(3)
C6 C61 1.519(3)
C6 C62 1.521(4)
C6 C63 1.533(3)
C7 C71 1.525(3)
C7 C72 1.529(3)
C7 C73 1.534(3)
N11 C15 1.337(3)
N11 N12 1.3795(19)
N12 C13 1.349(3)
C13 C14 1.377(3)
C13 C16 1.522(3)
C14 C15 1.390(3)
C14 H14 0.9500
C15 C17 1.523(3)
C16 C162 1.526(3)
C16 C163 1.526(3)
C16 C161 1.533(3)
C17 C172 1.517(3)
C17 C171 1.519(3)
C17 C173 1.530(3)
C21 C26 1.389(3)
C21 C22 1.418(3)
C22 C23 1.381(3)
C23 C24 1.398(3)
C23 H23 0.9500
C24 C25 1.378(3)
C24 H24 0.9500
C25 C26 1.380(3)
C25 H25 0.9500
C26 H26 0.9500
C61 H61A 0.9800
C61 H61B 0.9800
C61 H61C 0.9800
C62 H62A 0.9800
C62 H62B 0.9800
C62 H62C 0.9800
C63 H63A 0.9800
C63 H63B 0.9800
C63 H63C 0.9800
C71 H71A 0.9800
C71 H71B 0.9800
C71 H71C 0.9800
C72 H72A 0.9800
C72 H72B 0.9800
C72 H72C 0.9800
C73 H73A 0.9800
C73 H73B 0.9800
C73 H73C 0.9800
C161 H16A 0.9800
C161 H16B 0.9800
C161 H16C 0.9800
C162 H16D 0.9800
C162 H16E 0.9800
C162 H16F 0.9800
C163 H16G 0.9800
C163 H16H 0.9800
C163 H16I 0.9800
C171 H17A 0.9800
C171 H17B 0.9800
C171 H17C 0.9800
C172 H17D 0.9800
C172 H17E 0.9800
C172 H17F 0.9800
C173 H17G 0.9800
C173 H17H 0.9800
C173 H17I 0.9800

loop_
_geom_torsion_atom_site_label_1
_geom_torsion_atom_site_label_2
_geom_torsion_atom_site_label_3
_geom_torsion_atom_site_label_4
_geom_torsion
N11 B1 N1 C5 -141.5(2)
C21 B1 N1 C5 107.9(2)
N11 B1 N1 N2 58.9(2)
C21 B1 N1 N2 -51.7(2)
C5 N1 N2 C3 -1.0(2)
B1 N1 N2 C3 163.96(16)
C5 N1 N2 B2 -171.24(17)
B1 N1 N2 B2 -6.3(2)
N12 B2 N2 C3 141.7(2)
C22 B2 N2 C3 -106.7(2)
N12 B2 N2 N1 -52.10(19)
C22 B2 N2 N1 59.5(2)
N1 N2 C3 C4 1.6(2)
B2 N2 C3 C4 168.2(2)
N1 N2 C3 C6 -177.40(19)
B2 N2 C3 C6 -10.8(4)
N2 C3 C4 C5 -1.6(2)
C6 C3 C4 C5 177.4(2)
N2 N1 C5 C4 0.0(2)
B1 N1 C5 C4 -160.4(2)
N2 N1 C5 C7 178.18(18)
B1 N1 C5 C7 17.8(3)
C3 C4 C5 N1 1.0(2)
C3 C4 C5 C7 -177.1(2)
N2 C3 C6 C61 -64.4(3)
C4 C3 C6 C61 116.9(3)
N2 C3 C6 C62 58.7(3)
C4 C3 C6 C62 -120.1(3)
N2 C3 C6 C63 177.0(2)
C4 C3 C6 C63 -1.8(3)
N1 C5 C7 C71 58.4(3)
C4 C5 C7 C71 -123.8(2)
N1 C5 C7 C72 -64.6(3)
C4 C5 C7 C72 113.3(2)
N1 C5 C7 C73 177.3(2)
C4 C5 C7 C73 -4.9(3)
C21 B1 N11 C15 -106.7(3)
N1 B1 N11 C15 141.5(2)
C21 B1 N11 N12 61.54(19)
N1 B1 N11 N12 -50.3(2)
C15 N11 N12 C13 -2.3(2)
B1 N11 N12 C13 -173.73(17)
C15 N11 N12 B2 163.93(17)
B1 N11 N12 B2 -7.5(2)
N2 B2 N12 C13 -138.4(2)
C22 B2 N12 C13 110.5(2)
N2 B2 N12 N11 60.75(19)
C22 B2 N12 N11 -50.3(2)
N11 N12 C13 C14 1.2(2)
B2 N12 C13 C14 -160.2(2)
N11 N12 C13 C16 -178.72(18)
B2 N12 C13 C16 19.9(3)
N12 C13 C14 C15 0.3(2)
C16 C13 C14 C15 -179.8(2)
N12 N11 C15 C14 2.4(2)
B1 N11 C15 C14 171.1(2)
N12 N11 C15 C17 -176.67(19)
B1 N11 C15 C17 -8.0(4)
C13 C14 C15 N11 -1.7(2)
C13 C14 C15 C17 177.4(2)
N12 C13 C16 C162 51.3(3)
C14 C13 C16 C162 -128.6(2)
N12 C13 C16 C163 169.2(2)
C14 C13 C16 C163 -10.7(3)
N12 C13 C16 C161 -71.2(3)
C14 C13 C16 C161 108.9(3)
N11 C15 C17 C172 -65.0(3)
C14 C15 C17 C172 116.1(3)
N11 C15 C17 C171 175.9(2)
C14 C15 C17 C171 -3.0(3)
N11 C15 C17 C173 57.9(3)
C14 C15 C17 C173 -121.1(2)
N11 B1 C21 C26 124.3(2)
N1 B1 C21 C26 -125.5(2)
N11 B1 C21 C22 -54.2(2)
N1 B1 C21 C22 56.0(2)
C26 C21 C22 C23 -0.8(3)
B1 C21 C22 C23 177.9(2)
C26 C21 C22 B2 178.4(2)
B1 C21 C22 B2 -2.9(3)
N2 B2 C22 C23 124.9(2)
N12 B2 C22 C23 -124.6(2)
N2 B2 C22 C21 -54.2(2)
N12 B2 C22 C21 56.3(2)
C21 C22 C23 C24 1.4(3)
B2 C22 C23 C24 -177.6(2)
C22 C23 C24 C25 -1.1(4)
C23 C24 C25 C26 0.2(4)
C24 C25 C26 C21 0.4(4)
C22 C21 C26 C25 -0.1(3)
B1 C21 C26 C25 -178.6(2)
